data_7202280
loop_
_publ_author_name
'Braun, Doris E.'
'Kahlenberg, Volker'
'Gelbrich, Thomas'
'Ludescher, Johannes'
'Griesser, Ulrich J.'

_publ_section_title
;
 Solid state characterisation of four solvates of R-cinacalcet
 hydrochloride
;
_journal_issue 11
_journal_name_full CrystEngComm
_journal_page_first 1617
_journal_paper_doi 10.1039/b809219b
_journal_volume 10
_journal_year 2008
_chemical_absolute_configuration unk
_chemical_formula_moiety 'C24 H27 Cl F3 N O2'
_chemical_formula_sum 'C24 H27 Cl F3 N O2'
_chemical_formula_weight 453.92
_chemical_name_common 'Cinacalcet HCl acetic acid solvate'
_chemical_name_systematic
;
?
;
_space_group_IT_number 19
_symmetry_cell_setting orthorhombic
_symmetry_Int_Tables_number 19
_symmetry_space_group_name_Hall 'P 2ac 2ab'
_symmetry_space_group_name_H-M 'P 21 21 21'
_atom_sites_solution_hydrogens geom
_atom_sites_solution_primary direct
_atom_sites_solution_secondary difmap
_audit_conform_dict_location ftp://ftp.iucr.org/pub/cif_core.dic
_audit_conform_dict_name cif_core.dic
_audit_conform_dict_version 2.3
_audit_creation_date 2007-10-05T08:07:40-00:00
_audit_creation_method 'WinGX routine CIF_UPDATE'
_cell_angle_alpha 90
_cell_angle_beta 90
_cell_angle_gamma 90
_cell_formula_units_Z 4
_cell_length_a 7.5434(8)
_cell_length_b 18.575(2)
_cell_length_c 16.7756(19)
_cell_measurement_reflns_used 9331
_cell_measurement_temperature 173(2)
_cell_measurement_theta_max 24.68
_cell_measurement_theta_min 1.64
_cell_volume 2350.6(4)
_computing_cell_refinement 'STOE X-AREA'
_computing_data_collection 'STOE X-AREA'
_computing_data_reduction 'STOE X-RED'
_computing_structure_refinement 'SHELXL-97 (Sheldrick, 1997)'
_diffrn_ambient_temperature 173(2)
_diffrn_detector 'image plate (34 cm diameter)'
_diffrn_detector_area_resol_mean 6.67
_diffrn_measured_fraction_theta_full 0.989
_diffrn_measured_fraction_theta_max 0.989
_diffrn_measurement_device '2-circle goniometer'
_diffrn_measurement_device_type 'STOE IPDS 2'
_diffrn_measurement_method 'rotation method'
_diffrn_radiation_monochromator graphite
_diffrn_radiation_type MoK\a
_diffrn_radiation_wavelength 0.71073
_diffrn_reflns_av_R_equivalents 0.0481
_diffrn_reflns_av_unetI/netI 0.0461
_diffrn_reflns_limit_h_max 8
_diffrn_reflns_limit_h_min -8
_diffrn_reflns_limit_k_max 21
_diffrn_reflns_limit_k_min -21
_diffrn_reflns_limit_l_max 19
_diffrn_reflns_limit_l_min -17
_diffrn_reflns_number 13752
_diffrn_reflns_theta_full 24.68
_diffrn_reflns_theta_max 24.68
_diffrn_reflns_theta_min 1.64
_diffrn_source 'sealed X-ray tube, 12 x 0.4 mm long-fine focus'
_exptl_absorpt_coefficient_mu 0.206
_exptl_absorpt_correction_T_max 0.9757
_exptl_absorpt_correction_T_min 0.7999
_exptl_absorpt_correction_type multi-scan
_exptl_absorpt_process_details
;
Bruker SADABS program multi-scan V2.03
R.H. Blessing, Acta Cryst. (1995) A51 33-38
;
_exptl_crystal_colour colorless
_exptl_crystal_density_diffrn 1.283
_exptl_crystal_density_method 'not measured'
_exptl_crystal_description 'fragment of a lath'
_exptl_crystal_F_000 952
_exptl_crystal_size_max 0.32
_exptl_crystal_size_mid 0.16
_exptl_crystal_size_min 0.12
_refine_diff_density_max 0.267
_refine_diff_density_min -0.185
_refine_diff_density_rms 0.037
_refine_ls_abs_structure_details 'Flack H D (1983), Acta Cryst. A39, 876-881'
_refine_ls_abs_structure_Flack -0.01(7)
_refine_ls_extinction_method none
_refine_ls_goodness_of_fit_ref 1.07
_refine_ls_hydrogen_treatment mixed
_refine_ls_matrix_type full
_refine_ls_number_parameters 304
_refine_ls_number_reflns 3944
_refine_ls_number_restraints 0
_refine_ls_restrained_S_all 1.07
_refine_ls_R_factor_all 0.0596
_refine_ls_R_factor_gt 0.0458
_refine_ls_shift/su_max 0
_refine_ls_shift/su_mean 0
_refine_ls_structure_factor_coef Fsqd
_refine_ls_weighting_details 'calc w=1/[\s^2^(Fo^2^)+(0.0299P)^2^+0.6428P] where P=(Fo^2^+2Fc^2^)/3'
_refine_ls_weighting_scheme calc
_refine_ls_wR_factor_gt 0.0807
_refine_ls_wR_factor_ref 0.0845
_reflns_number_gt 3393
_reflns_number_total 3944
_reflns_threshold_expression >2sigma(I)
_cod_data_source_file b809219b.txt
_cod_data_source_block free
_cod_database_code 7202280

loop_
_symmetry_equiv_pos_as_xyz
'x, y, z'
'-x+1/2, -y, z+1/2'
'x+1/2, -y+1/2, -z'
'-x, y+1/2, -z+1/2'

loop_
_atom_site_label
_atom_site_type_symbol
_atom_site_fract_x
_atom_site_fract_y
_atom_site_fract_z
_atom_site_U_iso_or_equiv
_atom_site_adp_type
_atom_site_occupancy
_atom_site_symmetry_multiplicity
_atom_site_calc_flag
_atom_site_refinement_flags
_atom_site_disorder_assembly
_atom_site_disorder_group
Cl1 Cl 0.84810(9) 0.22270(4) 0.90793(4) 0.03196(16) Uani 1 1 d . . .
F1 F -0.3134(6) -0.0465(2) 1.0666(5) 0.117(2) Uani 0.789(9) 1 d P A 1
F2 F -0.1973(5) -0.14668(18) 1.0371(3) 0.0897(16) Uani 0.789(9) 1 d P A 1
F3 F -0.2688(6) -0.1288(4) 1.1559(2) 0.120(3) Uani 0.789(9) 1 d P A 1
F4 F -0.3106(18) -0.0738(9) 1.1624(8) 0.074(4) Uiso 0.211(9) 1 d P A 2
F5 F -0.298(2) -0.0659(8) 1.0427(8) 0.053(4) Uiso 0.211(9) 1 d P A 2
F6 F -0.2215(18) -0.1572(7) 1.0894(12) 0.077(5) Uiso 0.211(9) 1 d P A 2
N1 N 0.2668(3) 0.23236(11) 0.91649(14) 0.0279(5) Uani 1 1 d . . .
H2B H 0.156(4) 0.2309(15) 0.9038(17) 0.037(8) Uiso 1 1 d . . .
H1A H 0.279(4) 0.2475(15) 0.9706(19) 0.045(9) Uiso 1 1 d . . .
C2 C 0.3606(4) 0.28607(13) 0.86522(15) 0.0309(6) Uani 1 1 d . . .
H2A H 0.4894 0.285 0.8792 0.037 Uiso 1 1 calc R . .
C3 C 0.3424(4) 0.27000(14) 0.77654(14) 0.0294(6) Uani 1 1 d . . .
C4 C 0.1940(4) 0.23881(15) 0.74595(16) 0.0369(7) Uani 1 1 d . . .
H4A H 0.1026 0.2237 0.7811 0.044 Uiso 1 1 calc R . .
C5 C 0.1727(5) 0.22837(17) 0.66300(16) 0.0460(7) Uani 1 1 d . . .
H5A H 0.0688 0.2057 0.6431 0.055 Uiso 1 1 calc R . .
C6 C 0.2998(5) 0.25051(15) 0.61223(17) 0.0443(8) Uani 1 1 d . . .
H6A H 0.2844 0.2431 0.5566 0.053 Uiso 1 1 calc R . .
C7 C 0.5842(5) 0.31093(17) 0.5869(2) 0.0485(8) Uani 1 1 d . . .
H7A H 0.5671 0.3049 0.5312 0.058 Uiso 1 1 calc R . .
C8 C 0.7315(5) 0.34462(19) 0.6131(2) 0.0560(10) Uani 1 1 d . . .
H8A H 0.8167 0.362 0.5762 0.067 Uiso 1 1 calc R . .
C9 C 0.7583(5) 0.35387(18) 0.6954(2) 0.0530(9) Uani 1 1 d . . .
H9A H 0.8623 0.3773 0.7139 0.064 Uiso 1 1 calc R . .
C10 C 0.6362(4) 0.32948(16) 0.74861(19) 0.0397(7) Uani 1 1 d . . .
H10A H 0.6566 0.3364 0.804 0.048 Uiso 1 1 calc R . .
C11 C 0.4802(4) 0.29420(14) 0.72378(16) 0.0308(7) Uani 1 1 d . . .
C12 C 0.4554(4) 0.28455(15) 0.63991(16) 0.0354(7) Uani 1 1 d . . .
C13 C 0.2884(5) 0.36036(14) 0.88578(18) 0.0445(9) Uani 1 1 d . . .
H13A H 0.3026 0.3691 0.943 0.067 Uiso 1 1 calc R . .
H13B H 0.1624 0.3627 0.8718 0.067 Uiso 1 1 calc R . .
H13C H 0.3537 0.397 0.8558 0.067 Uiso 1 1 calc R . .
C14 C 0.3356(4) 0.15690(13) 0.91542(17) 0.0343(6) Uani 1 1 d . . .
H14A H 0.4656 0.1572 0.9238 0.041 Uiso 1 1 calc R . .
H14B H 0.3112 0.1347 0.8629 0.041 Uiso 1 1 calc R . .
C15 C 0.2475(4) 0.11344(13) 0.98034(17) 0.0316(6) Uani 1 1 d . . .
H15A H 0.119 0.1103 0.9689 0.038 Uiso 1 1 calc R . .
H15B H 0.2619 0.139 1.0317 0.038 Uiso 1 1 calc R . .
C16 C 0.3217(5) 0.03736(14) 0.98891(18) 0.0411(8) Uani 1 1 d . . .
H16A H 0.3024 0.0103 0.9388 0.049 Uiso 1 1 calc R . .
H16B H 0.4509 0.0397 0.999 0.049 Uiso 1 1 calc R . .
C17 C 0.2312(4) -0.00123(14) 1.05719(18) 0.0346(7) Uani 1 1 d . . .
C18 C 0.0661(4) -0.03213(14) 1.04608(17) 0.0343(7) Uani 1 1 d . . .
H18A H 0.0127 -0.0314 0.9948 0.041 Uiso 1 1 calc R . .
C19 C -0.0223(4) -0.06437(14) 1.10974(18) 0.0360(7) Uani 1 1 d . A .
C20 C 0.0527(5) -0.06609(16) 1.18445(19) 0.0437(8) Uani 1 1 d . . .
H20A H -0.0078 -0.0885 1.2275 0.052 Uiso 1 1 calc R . .
C21 C 0.2168(5) -0.03486(17) 1.1963(2) 0.0493(9) Uani 1 1 d . . .
H21A H 0.2696 -0.0352 1.2477 0.059 Uiso 1 1 calc R . .
C22 C 0.3039(5) -0.00301(16) 1.13261(19) 0.0431(8) Uani 1 1 d . . .
H22A H 0.4169 0.0182 1.1412 0.052 Uiso 1 1 calc R . .
C23 C -0.2020(5) -0.09531(17) 1.0956(3) 0.0564(9) Uani 1 1 d . . .
O2S O 0.7119(3) 0.07394(11) 0.86082(16) 0.0539(6) Uani 1 1 d . . .
H2S H 0.7687 0.1128 0.8625 0.081 Uiso 1 1 calc R . .
O1S O 0.9811(3) 0.02753(13) 0.84746(16) 0.0563(6) Uani 1 1 d . . .
C2S C 0.8227(5) 0.02007(16) 0.84657(18) 0.0388(7) Uani 1 1 d . . .
C1S C 0.7288(5) -0.04924(17) 0.8320(2) 0.0593(10) Uani 1 1 d . . .
H1SA H 0.8152 -0.0864 0.8176 0.089 Uiso 1 1 calc R . .
H1SB H 0.6437 -0.0431 0.7883 0.089 Uiso 1 1 calc R . .
H1SC H 0.6656 -0.0638 0.8804 0.089 Uiso 1 1 calc R . .

loop_
_atom_site_aniso_label
_atom_site_aniso_U_11
_atom_site_aniso_U_22
_atom_site_aniso_U_33
_atom_site_aniso_U_23
_atom_site_aniso_U_13
_atom_site_aniso_U_12
Cl1 0.0295(4) 0.0354(3) 0.0310(3) -0.0020(3) 0.0015(3) 0.0015(3)
F1 0.043(2) 0.065(2) 0.243(7) -0.003(3) -0.023(3) 0.0129(19)
F2 0.085(3) 0.079(2) 0.106(4) -0.033(2) -0.026(2) -0.0235(18)
F3 0.089(3) 0.183(6) 0.089(3) 0.031(3) 0.001(2) -0.091(4)
N1 0.0272(13) 0.0305(11) 0.0261(12) -0.0017(10) -0.0007(11) -0.0007(10)
C2 0.0319(16) 0.0325(14) 0.0281(14) 0.0037(12) 0.0002(13) -0.0063(13)
C3 0.0300(15) 0.0307(13) 0.0274(13) 0.0026(12) -0.0011(13) 0.0014(14)
C4 0.0325(18) 0.0470(17) 0.0313(15) 0.0025(12) 0.0024(13) -0.0063(14)
C5 0.0459(19) 0.0564(18) 0.0358(16) -0.0066(15) -0.0096(16) -0.0104(18)
C6 0.059(2) 0.0482(17) 0.0257(15) -0.0020(12) -0.0012(15) 0.0001(16)
C7 0.054(2) 0.0535(18) 0.0383(17) 0.0096(16) 0.0180(18) 0.0064(16)
C8 0.050(2) 0.063(2) 0.055(2) 0.0163(18) 0.0234(19) 0.0014(18)
C9 0.0334(19) 0.060(2) 0.066(2) 0.0166(18) 0.0051(18) -0.0101(16)
C10 0.0314(18) 0.0483(17) 0.0393(17) 0.0092(14) 0.0016(15) -0.0044(15)
C11 0.0287(17) 0.0288(15) 0.0348(15) 0.0081(11) 0.0013(13) 0.0032(12)
C12 0.0418(18) 0.0328(15) 0.0316(15) 0.0028(13) 0.0058(14) 0.0064(14)
C13 0.066(2) 0.0352(15) 0.0327(16) -0.0005(12) 0.0001(16) -0.0032(15)
C14 0.0336(16) 0.0350(14) 0.0342(15) 0.0005(12) 0.0035(16) 0.0046(13)
C15 0.0313(16) 0.0297(13) 0.0339(15) 0.0026(12) 0.0038(14) 0.0011(12)
C16 0.0429(19) 0.0330(14) 0.0475(18) 0.0085(13) 0.0114(16) 0.0047(14)
C17 0.0362(17) 0.0262(13) 0.0414(17) 0.0050(12) 0.0063(15) 0.0077(13)
C18 0.0406(18) 0.0298(14) 0.0324(16) 0.0008(12) -0.0032(14) 0.0052(14)
C19 0.0365(18) 0.0309(15) 0.0406(18) 0.0020(12) -0.0002(14) 0.0007(12)
C20 0.049(2) 0.0416(18) 0.0407(18) 0.0051(14) 0.0077(17) -0.0019(16)
C21 0.055(2) 0.057(2) 0.0365(18) 0.0071(15) -0.0099(17) -0.0042(18)
C22 0.036(2) 0.0400(16) 0.053(2) 0.0054(15) -0.0024(16) -0.0037(15)
C23 0.048(2) 0.0417(18) 0.079(3) 0.009(2) -0.007(2) -0.0044(16)
O2S 0.0350(14) 0.0405(11) 0.0864(17) -0.0228(12) 0.0021(12) -0.0024(10)
O1S 0.0339(15) 0.0660(16) 0.0692(16) -0.0091(13) 0.0042(12) 0.0033(11)
C2S 0.041(2) 0.0436(16) 0.0320(15) -0.0034(13) -0.0034(16) 0.0019(15)
C1S 0.056(2) 0.0475(19) 0.074(3) -0.0143(18) -0.002(2) -0.0018(17)

loop_
_atom_type_symbol
_atom_type_description
_atom_type_scat_dispersion_real
_atom_type_scat_dispersion_imag
_atom_type_scat_source
C C 0.0033 0.0016 'International Tables Vol C Tables 4.2.6.8 and 6.1.1.4'
H H 0 0 'International Tables Vol C Tables 4.2.6.8 and 6.1.1.4'
N N 0.0061 0.0033 'International Tables Vol C Tables 4.2.6.8 and 6.1.1.4'
O O 0.0106 0.006 'International Tables Vol C Tables 4.2.6.8 and 6.1.1.4'
F F 0.0171 0.0103 'International Tables Vol C Tables 4.2.6.8 and 6.1.1.4'
Cl Cl 0.1484 0.1585 'International Tables Vol C Tables 4.2.6.8 and 6.1.1.4'

loop_
_geom_angle_atom_site_label_1
_geom_angle_atom_site_label_2
_geom_angle_atom_site_label_3
_geom_angle
_geom_angle_site_symmetry_1
_geom_angle_site_symmetry_3
_geom_angle_publ_flag
C14 N1 C2 117.0(2) . . ?
N1 C2 C13 107.8(2) . . ?
N1 C2 C3 112.8(2) . . ?
C13 C2 C3 111.5(2) . . ?
C4 C3 C11 119.7(2) . . ?
C4 C3 C2 121.7(3) . . ?
C11 C3 C2 118.3(2) . . ?
C3 C4 C5 121.5(3) . . ?
C6 C5 C4 120.0(3) . . ?
C5 C6 C12 121.4(3) . . ?
C8 C7 C12 121.6(3) . . ?
C7 C8 C9 119.7(3) . . ?
C10 C9 C8 120.4(3) . . ?
C9 C10 C11 121.7(3) . . ?
C10 C11 C12 117.3(3) . . ?
C10 C11 C3 124.5(3) . . ?
C12 C11 C3 118.1(3) . . ?
C7 C12 C6 121.5(3) . . ?
C7 C12 C11 119.2(3) . . ?
C6 C12 C11 119.2(3) . . ?
N1 C14 C15 109.9(2) . . ?
C14 C15 C16 113.7(2) . . ?
C17 C16 C15 110.2(2) . . ?
C22 C17 C18 118.1(3) . . ?
C22 C17 C16 121.7(3) . . ?
C18 C17 C16 120.0(3) . . ?
C17 C18 C19 120.4(3) . . ?
C20 C19 C18 120.7(3) . . ?
C20 C19 C23 120.6(3) . . ?
C18 C19 C23 118.6(3) . . ?
C19 C20 C21 119.3(3) . . ?
C20 C21 C22 119.5(3) . . ?
C17 C22 C21 121.9(3) . . ?
F6 C23 F5 106.8(11) . . ?
F6 C23 F3 62.9(9) . . ?
F5 C23 F3 122.1(8) . . ?
F6 C23 F1 124.1(8) . . ?
F5 C23 F1 24.3(6) . . ?
F3 C23 F1 111.6(5) . . ?
F6 C23 F2 41.4(9) . . ?
F5 C23 F2 79.3(7) . . ?
F3 C23 F2 103.6(3) . . ?
F1 C23 F2 103.2(4) . . ?
F6 C23 F4 105.7(10) . . ?
F5 C23 F4 95.7(8) . . ?
F3 C23 F4 45.8(5) . . ?
F1 C23 F4 74.7(6) . . ?
F2 C23 F4 139.7(7) . . ?
F6 C23 C19 120.7(8) . . ?
F5 C23 C19 117.7(8) . . ?
F3 C23 C19 114.6(3) . . ?
F1 C23 C19 111.8(3) . . ?
F2 C23 C19 111.0(3) . . ?
F4 C23 C19 106.6(7) . . ?
O1S C2S O2S 122.5(3) . . ?
O1S C2S C1S 125.0(3) . . ?
O2S C2S C1S 112.5(3) . . ?

loop_
_geom_bond_atom_site_label_1
_geom_bond_atom_site_label_2
_geom_bond_distance
_geom_bond_site_symmetry_2
_geom_bond_publ_flag
F1 C23 1.328(5) . ?
F2 C23 1.370(5) . ?
F3 C23 1.289(5) . ?
F4 C23 1.444(13) . ?
F5 C23 1.271(16) . ?
F6 C23 1.164(13) . ?
N1 C14 1.495(3) . ?
N1 C2 1.495(3) . ?
C2 C13 1.523(4) . ?
C2 C3 1.523(3) . ?
C3 C4 1.361(4) . ?
C3 C11 1.437(4) . ?
C4 C5 1.414(4) . ?
C5 C6 1.346(4) . ?
C6 C12 1.412(4) . ?
C7 C8 1.349(5) . ?
C7 C12 1.405(4) . ?
C8 C9 1.405(5) . ?
C9 C10 1.361(4) . ?
C10 C11 1.410(4) . ?
C11 C12 1.431(4) . ?
C14 C15 1.510(4) . ?
C15 C16 1.527(4) . ?
C16 C17 1.514(4) . ?
C17 C22 1.380(4) . ?
C17 C18 1.384(4) . ?
C18 C19 1.394(4) . ?
C19 C20 1.375(4) . ?
C19 C23 1.491(5) . ?
C20 C21 1.382(5) . ?
C21 C22 1.387(5) . ?
O2S C2S 1.325(4) . ?
O1S C2S 1.203(4) . ?
C2S C1S 1.490(4) . ?

loop_
_geom_torsion_atom_site_label_1
_geom_torsion_atom_site_label_2
_geom_torsion_atom_site_label_3
_geom_torsion_atom_site_label_4
_geom_torsion
_geom_torsion_site_symmetry_1
_geom_torsion_site_symmetry_2
_geom_torsion_site_symmetry_3
_geom_torsion_site_symmetry_4
_geom_torsion_publ_flag
C14 N1 C2 C13 -171.0(2) . . . . ?
C14 N1 C2 C3 65.5(3) . . . . ?
N1 C2 C3 C4 32.6(4) . . . . ?
C13 C2 C3 C4 -88.9(3) . . . . ?
N1 C2 C3 C11 -152.7(2) . . . . ?
C13 C2 C3 C11 85.8(3) . . . . ?
C11 C3 C4 C5 1.1(4) . . . . ?
C2 C3 C4 C5 175.7(3) . . . . ?
C3 C4 C5 C6 -1.0(5) . . . . ?
C4 C5 C6 C12 -0.3(5) . . . . ?
C12 C7 C8 C9 0.0(5) . . . . ?
C7 C8 C9 C10 -0.4(5) . . . . ?
C8 C9 C10 C11 0.2(5) . . . . ?
C9 C10 C11 C12 0.4(4) . . . . ?
C9 C10 C11 C3 -177.1(3) . . . . ?
C4 C3 C11 C10 177.6(3) . . . . ?
C2 C3 C11 C10 2.8(4) . . . . ?
C4 C3 C11 C12 0.1(4) . . . . ?
C2 C3 C11 C12 -174.7(2) . . . . ?
C8 C7 C12 C6 178.8(3) . . . . ?
C8 C7 C12 C11 0.6(5) . . . . ?
C5 C6 C12 C7 -176.8(3) . . . . ?
C5 C6 C12 C11 1.4(4) . . . . ?
C10 C11 C12 C7 -0.7(4) . . . . ?
C3 C11 C12 C7 176.9(3) . . . . ?
C10 C11 C12 C6 -179.0(3) . . . . ?
C3 C11 C12 C6 -1.4(4) . . . . ?
C2 N1 C14 C15 170.2(2) . . . . ?
N1 C14 C15 C16 -174.7(3) . . . . ?
C14 C15 C16 C17 177.8(3) . . . . ?
C15 C16 C17 C22 -95.2(3) . . . . ?
C15 C16 C17 C18 80.7(3) . . . . ?
C22 C17 C18 C19 -0.4(4) . . . . ?
C16 C17 C18 C19 -176.5(3) . . . . ?
C17 C18 C19 C20 0.0(4) . . . . ?
C17 C18 C19 C23 178.4(3) . . . . ?
C18 C19 C20 C21 0.6(5) . . . . ?
C23 C19 C20 C21 -177.8(3) . . . . ?
C19 C20 C21 C22 -0.7(5) . . . . ?
C18 C17 C22 C21 0.3(4) . . . . ?
C16 C17 C22 C21 176.4(3) . . . . ?
C20 C21 C22 C17 0.2(5) . . . . ?
C20 C19 C23 F6 -78.4(13) . . . . ?
C18 C19 C23 F6 103.1(13) . . . . ?
C20 C19 C23 F5 147.8(8) . . . . ?
C18 C19 C23 F5 -30.6(9) . . . . ?
C20 C19 C23 F3 -6.5(6) . . . . ?
C18 C19 C23 F3 175.1(5) . . . . ?
C20 C19 C23 F1 121.8(5) . . . . ?
C18 C19 C23 F1 -56.6(6) . . . . ?
C20 C19 C23 F2 -123.5(4) . . . . ?
C18 C19 C23 F2 58.0(4) . . . . ?
C20 C19 C23 F4 42.0(7) . . . . ?
C18 C19 C23 F4 -136.5(7) . . . . ?
